data_4123476
loop_
_publ_author_name
'Xue, Fei'
'Zhao, Jin'
'Hor, T. S. Andy'
'Hayashi, Tamio'

_publ_section_title
;
 Nickel-catalyzed three-component domino reactions of aryl grignard
 reagents, alkynes, and aryl halides producing tetrasubstituted alkenes.
;
_journal_issue 9
_journal_name_full 'Journal of the American Chemical Society'
_journal_page_first 3189
_journal_page_last 3192
_journal_paper_doi 10.1021/ja513166w
_journal_volume 137
_journal_year 2015
_chemical_formula_sum 'C25 H26'
_chemical_formula_weight 326.46
_chemical_name_systematic
; 
 ? 
;
_space_group_crystal_system triclinic
_space_group_IT_number 2
_space_group_name_Hall '-P 1'
_space_group_name_H-M_alt 'P -1'
_symmetry_space_group_name_Hall '-P 1'
_symmetry_space_group_name_H-M 'P -1'
_atom_sites_solution_hydrogens geom
_audit_creation_method SHELXL-2014
_cell_angle_alpha 73.008(4)
_cell_angle_beta 81.053(4)
_cell_angle_gamma 83.534(5)
_cell_formula_units_Z 2
_cell_length_a 9.382(3)
_cell_length_b 9.530(3)
_cell_length_c 11.262(4)
_cell_measurement_reflns_used 461
_cell_measurement_temperature 100(2)
_cell_measurement_theta_max 27.64
_cell_measurement_theta_min 2.71
_cell_volume 948.9(5)
_computing_cell_refinement 'Bruker SAINT'
_computing_data_collection 'Bruker APEX2'
_computing_data_reduction 'Bruker SAINT'
_computing_molecular_graphics 'Bruker SHELXTL'
_computing_publication_material 'Bruker SHELXTL'
_computing_structure_refinement 'SHELXL-2014 (Sheldrick, 2014)'
_computing_structure_solution 'SHELXS-97 (Sheldrick 2008)'
_diffrn_ambient_temperature 100(2)
_diffrn_measured_fraction_theta_full 1.000
_diffrn_measured_fraction_theta_max 0.994
_diffrn_measurement_device_type 'Bruker APEX-II CCD'
_diffrn_measurement_method '\f and \w scans'
_diffrn_radiation_type MoK\a
_diffrn_radiation_wavelength 0.71073
_diffrn_reflns_av_R_equivalents 0.0501
_diffrn_reflns_av_unetI/netI 0.0634
_diffrn_reflns_Laue_measured_fraction_full 1.000
_diffrn_reflns_Laue_measured_fraction_max 0.994
_diffrn_reflns_limit_h_max 12
_diffrn_reflns_limit_h_min -12
_diffrn_reflns_limit_k_max 12
_diffrn_reflns_limit_k_min -12
_diffrn_reflns_limit_l_max 15
_diffrn_reflns_limit_l_min -15
_diffrn_reflns_number 12070
_diffrn_reflns_point_group_measured_fraction_full 1.000
_diffrn_reflns_point_group_measured_fraction_max 0.994
_diffrn_reflns_theta_full 25.242
_diffrn_reflns_theta_max 28.370
_diffrn_reflns_theta_min 1.907
_exptl_absorpt_coefficient_mu 0.064
_exptl_absorpt_correction_T_max 0.7457
_exptl_absorpt_correction_T_min 0.6292
_exptl_absorpt_correction_type multi-scan
_exptl_absorpt_process_details 'Sadabs, (Sheldrick 2012)'
_exptl_crystal_colour Colourless
_exptl_crystal_density_diffrn 1.143
_exptl_crystal_density_meas ?
_exptl_crystal_density_method 'Not Measured'
_exptl_crystal_description Block
_exptl_crystal_F_000 352
_exptl_crystal_size_max 0.60
_exptl_crystal_size_mid 0.20
_exptl_crystal_size_min 0.12
_refine_diff_density_max 0.302
_refine_diff_density_min -0.262
_refine_diff_density_rms 0.050
_refine_ls_extinction_method none
_refine_ls_goodness_of_fit_ref 1.003
_refine_ls_hydrogen_treatment constr
_refine_ls_matrix_type full
_refine_ls_number_parameters 228
_refine_ls_number_reflns 4724
_refine_ls_number_restraints 0
_refine_ls_restrained_S_all 1.003
_refine_ls_R_factor_all 0.0836
_refine_ls_R_factor_gt 0.0560
_refine_ls_shift/su_max 0.000
_refine_ls_shift/su_mean 0.000
_refine_ls_structure_factor_coef Fsqd
_refine_ls_weighting_details 'w=1/[\s^2^(Fo^2^)+(0.0645P)^2^+0.2245P] where P=(Fo^2^+2Fc^2^)/3'
_refine_ls_weighting_scheme calc
_refine_ls_wR_factor_gt 0.1273
_refine_ls_wR_factor_ref 0.1398
_reflns_Friedel_coverage 0.000
_reflns_number_gt 3391
_reflns_number_total 4724
_reflns_threshold_expression 'I > 2\s(I)'
_cod_data_source_file ja513166w_si_001.cif
_cod_data_source_block E440
_cod_depositor_comments
;
The following automatic conversions were performed:

'_exptl_absorpt_correction_type' value 'Multi-scan' changed to
'multi-scan' according to
/usr/data/users/saulius/crontab/automatic-downloads/rss-feeds/ACS/lib/dictionaries/cif_core.dic
dictionary named 'cif_core.dic' version 2.4.2 from 2011-04-26.

'_exptl_crystal_density_meas' value 'Not Measured' was changed to '?'
- the value is perceived as not measured.

Automatic conversion script
Id: cif_fix_values 3086 2015-02-26 13:12:21Z robertas 

 Adding full bibliography for 4123475--4123478.cif.
;
_cod_original_cell_volume 948.8(5)
_cod_database_code 4123476
_shelx_space_group_comment
; 
The symmetry employed for this shelxl refinement is uniquely defined 
by the following loop, which should always be used as a source of 
symmetry information in preference to the above space-group names. 
They are only intended as comments. 
;
_shelxl_version_number 2014-3

loop_
_space_group_symop_operation_xyz
'x, y, z'
'-x, -y, -z'

loop_
_atom_site_label
_atom_site_type_symbol
_atom_site_fract_x
_atom_site_fract_y
_atom_site_fract_z
_atom_site_U_iso_or_equiv
_atom_site_adp_type
_atom_site_occupancy
_atom_site_site_symmetry_order
_atom_site_calc_flag
_atom_site_refinement_flags_posn
_atom_site_refinement_flags_adp
C1 C 0.42147(16) 0.47803(17) 0.71070(14) 0.0133(3) Uani 1 1 d . .
C2 C 0.27755(16) 0.42021(16) 0.76971(15) 0.0138(3) Uani 1 1 d . .
C3 C 0.19252(17) 0.38034(17) 0.69514(16) 0.0173(3) Uani 1 1 d . .
H3 H 0.2276 0.3900 0.6095 0.021 Uiso 1 1 calc R U
C4 C 0.05836(18) 0.32714(18) 0.74343(17) 0.0209(4) Uani 1 1 d . .
H4 H 0.0014 0.3016 0.6912 0.025 Uiso 1 1 calc R U
C5 C 0.00757(18) 0.31130(19) 0.86796(18) 0.0240(4) Uani 1 1 d . .
H5 H -0.0853 0.2762 0.9016 0.029 Uiso 1 1 calc R U
C6 C 0.09186(19) 0.34646(18) 0.94329(17) 0.0223(4) Uani 1 1 d . .
H6 H 0.0565 0.3336 1.0293 0.027 Uiso 1 1 calc R U
C7 C 0.22783(17) 0.40054(17) 0.89700(15) 0.0168(3) Uani 1 1 d . .
C8 C 0.3153(2) 0.4356(2) 0.98384(16) 0.0239(4) Uani 1 1 d . .
H8A H 0.4181 0.4115 0.9601 0.036 Uiso 1 1 calc R U
H8B H 0.2854 0.3776 1.0699 0.036 Uiso 1 1 calc R U
H8C H 0.2995 0.5406 0.9784 0.036 Uiso 1 1 calc R U
C9 C 0.45164(16) 0.61671(16) 0.70019(14) 0.0121(3) Uani 1 1 d . .
C10 C 0.34294(16) 0.72523(16) 0.74142(14) 0.0129(3) Uani 1 1 d . .
C11 C 0.20227(17) 0.74781(17) 0.71117(15) 0.0156(3) Uani 1 1 d . .
H11 H 0.1735 0.6933 0.6616 0.019 Uiso 1 1 calc R U
C12 C 0.10374(18) 0.84836(18) 0.75216(16) 0.0204(4) Uani 1 1 d . .
H12 H 0.0078 0.8615 0.7314 0.025 Uiso 1 1 calc R U
C13 C 0.14417(19) 0.92976(18) 0.82310(16) 0.0220(4) Uani 1 1 d . .
H13 H 0.0760 0.9978 0.8522 0.026 Uiso 1 1 calc R U
C14 C 0.28420(19) 0.91182(19) 0.85150(16) 0.0225(4) Uani 1 1 d . .
H14 H 0.3130 0.9688 0.8990 0.027 Uiso 1 1 calc R U
C15 C 0.38262(18) 0.81078(18) 0.81074(15) 0.0177(3) Uani 1 1 d . .
H15 H 0.4789 0.7995 0.8304 0.021 Uiso 1 1 calc R U
C16 C 0.59448(16) 0.67683(16) 0.64374(14) 0.0122(3) Uani 1 1 d . .
C17 C 0.59795(17) 0.81322(17) 0.55416(14) 0.0145(3) Uani 1 1 d . .
H17 H 0.5096 0.8644 0.5296 0.017 Uiso 1 1 calc R U
C18 C 0.72655(18) 0.87579(18) 0.50026(15) 0.0179(3) Uani 1 1 d . .
H18 H 0.7264 0.9681 0.4383 0.022 Uiso 1 1 calc R U
C19 C 0.85587(18) 0.80351(18) 0.53683(16) 0.0195(4) Uani 1 1 d . .
H19 H 0.9448 0.8464 0.5007 0.023 Uiso 1 1 calc R U
C20 C 0.85493(18) 0.66900(19) 0.62598(17) 0.0201(4) Uani 1 1 d . .
H20 H 0.9436 0.6193 0.6511 0.024 Uiso 1 1 calc R U
C21 C 0.72581(17) 0.60581(17) 0.67914(15) 0.0164(3) Uani 1 1 d . .
H21 H 0.7267 0.5130 0.7405 0.020 Uiso 1 1 calc R U
C22 C 0.52534(17) 0.36760(17) 0.66398(15) 0.0147(3) Uani 1 1 d . .
H22A H 0.6102 0.4180 0.6125 0.018 Uiso 1 1 calc R U
H22B H 0.4774 0.3279 0.6095 0.018 Uiso 1 1 calc R U
C23 C 0.57735(17) 0.23992(17) 0.76987(15) 0.0161(3) Uani 1 1 d . .
H23A H 0.6425 0.2766 0.8136 0.019 Uiso 1 1 calc R U
H23B H 0.4929 0.2027 0.8312 0.019 Uiso 1 1 calc R U
C24 C 0.65686(19) 0.11391(18) 0.72379(17) 0.0215(4) Uani 1 1 d . .
H24A H 0.5909 0.0756 0.6820 0.026 Uiso 1 1 calc R U
H24B H 0.7398 0.1517 0.6608 0.026 Uiso 1 1 calc R U
C25 C 0.71192(19) -0.01121(19) 0.82830(18) 0.0250(4) Uani 1 1 d . .
H25A H 0.7873 0.0225 0.8625 0.038 Uiso 1 1 calc R U
H25B H 0.7522 -0.0937 0.7952 0.038 Uiso 1 1 calc R U
H25C H 0.6318 -0.0433 0.8947 0.038 Uiso 1 1 calc R U

loop_
_atom_site_aniso_label
_atom_site_aniso_U_11
_atom_site_aniso_U_22
_atom_site_aniso_U_33
_atom_site_aniso_U_23
_atom_site_aniso_U_13
_atom_site_aniso_U_12
C1 0.0135(7) 0.0143(7) 0.0123(7) -0.0030(6) -0.0045(6) -0.0003(6)
C2 0.0124(7) 0.0088(7) 0.0191(8) -0.0031(6) -0.0006(6) 0.0000(6)
C3 0.0174(8) 0.0135(8) 0.0223(8) -0.0067(6) -0.0024(7) -0.0016(6)
C4 0.0196(8) 0.0140(8) 0.0319(10) -0.0089(7) -0.0062(7) -0.0023(6)
C5 0.0151(8) 0.0183(8) 0.0357(10) -0.0051(8) 0.0027(7) -0.0040(6)
C6 0.0237(9) 0.0152(8) 0.0228(9) -0.0019(7) 0.0056(7) -0.0011(7)
C7 0.0186(8) 0.0110(7) 0.0190(8) -0.0034(6) 0.0005(6) 0.0000(6)
C8 0.0296(10) 0.0254(9) 0.0156(8) -0.0031(7) -0.0019(7) -0.0060(7)
C9 0.0121(7) 0.0134(7) 0.0113(7) -0.0031(6) -0.0031(6) -0.0013(6)
C10 0.0138(7) 0.0095(7) 0.0135(7) -0.0011(6) 0.0010(6) -0.0025(6)
C11 0.0147(8) 0.0122(7) 0.0188(8) -0.0026(6) -0.0009(6) -0.0039(6)
C12 0.0141(8) 0.0161(8) 0.0265(9) -0.0014(7) 0.0027(7) -0.0013(6)
C13 0.0232(9) 0.0147(8) 0.0242(9) -0.0055(7) 0.0074(7) 0.0003(7)
C14 0.0301(10) 0.0175(8) 0.0216(9) -0.0087(7) 0.0012(7) -0.0063(7)
C15 0.0177(8) 0.0173(8) 0.0186(8) -0.0051(6) -0.0018(6) -0.0034(6)
C16 0.0143(7) 0.0127(7) 0.0114(7) -0.0057(6) -0.0012(6) -0.0031(6)
C17 0.0159(8) 0.0135(7) 0.0153(8) -0.0058(6) -0.0026(6) 0.0005(6)
C18 0.0224(8) 0.0132(7) 0.0178(8) -0.0043(6) 0.0007(7) -0.0041(6)
C19 0.0154(8) 0.0212(8) 0.0229(9) -0.0086(7) 0.0031(7) -0.0065(6)
C20 0.0126(8) 0.0209(8) 0.0287(9) -0.0084(7) -0.0055(7) -0.0006(6)
C21 0.0162(8) 0.0140(7) 0.0189(8) -0.0031(6) -0.0047(6) -0.0018(6)
C22 0.0147(8) 0.0143(7) 0.0165(8) -0.0066(6) -0.0014(6) -0.0014(6)
C23 0.0168(8) 0.0135(8) 0.0188(8) -0.0058(6) -0.0018(6) -0.0013(6)
C24 0.0210(9) 0.0168(8) 0.0266(9) -0.0085(7) 0.0004(7) 0.0011(7)
C25 0.0224(9) 0.0189(9) 0.0358(10) -0.0104(8) -0.0075(8) 0.0031(7)

loop_
_atom_type_symbol
_atom_type_description
_atom_type_scat_dispersion_real
_atom_type_scat_dispersion_imag
_atom_type_scat_source
C C 0.0033 0.0016 'International Tables Vol C Tables 4.2.6.8 and 6.1.1.4'
H H 0.0000 0.0000 'International Tables Vol C Tables 4.2.6.8 and 6.1.1.4'

loop_
_geom_angle_atom_site_label_1
_geom_angle_atom_site_label_2
_geom_angle_atom_site_label_3
_geom_angle
C9 C1 C2 122.21(14)
C9 C1 C22 124.42(14)
C2 C1 C22 113.36(13)
C3 C2 C7 119.19(15)
C3 C2 C1 118.29(14)
C7 C2 C1 122.49(14)
C4 C3 C2 121.26(16)
C4 C3 H3 119.4
C2 C3 H3 119.4
C5 C4 C3 119.62(16)
C5 C4 H4 120.2
C3 C4 H4 120.2
C6 C5 C4 119.73(16)
C6 C5 H5 120.1
C4 C5 H5 120.1
C5 C6 C7 121.89(16)
C5 C6 H6 119.1
C7 C6 H6 119.1
C6 C7 C2 118.27(15)
C6 C7 C8 119.46(15)
C2 C7 C8 122.27(15)
C7 C8 H8A 109.5
C7 C8 H8B 109.5
H8A C8 H8B 109.5
C7 C8 H8C 109.5
H8A C8 H8C 109.5
H8B C8 H8C 109.5
C1 C9 C10 122.71(14)
C1 C9 C16 123.51(13)
C10 C9 C16 113.77(13)
C11 C10 C15 117.84(14)
C11 C10 C9 122.57(14)
C15 C10 C9 119.58(14)
C12 C11 C10 121.02(15)
C12 C11 H11 119.5
C10 C11 H11 119.5
C13 C12 C11 120.27(16)
C13 C12 H12 119.9
C11 C12 H12 119.9
C14 C13 C12 119.66(16)
C14 C13 H13 120.2
C12 C13 H13 120.2
C13 C14 C15 120.00(16)
C13 C14 H14 120.0
C15 C14 H14 120.0
C14 C15 C10 121.17(16)
C14 C15 H15 119.4
C10 C15 H15 119.4
C17 C16 C21 117.75(14)
C17 C16 C9 118.90(13)
C21 C16 C9 123.30(14)
C18 C17 C16 121.60(15)
C18 C17 H17 119.2
C16 C17 H17 119.2
C17 C18 C19 119.74(15)
C17 C18 H18 120.1
C19 C18 H18 120.1
C20 C19 C18 119.65(15)
C20 C19 H19 120.2
C18 C19 H19 120.2
C19 C20 C21 120.50(15)
C19 C20 H20 119.7
C21 C20 H20 119.7
C20 C21 C16 120.75(15)
C20 C21 H21 119.6
C16 C21 H21 119.6
C1 C22 C23 112.96(13)
C1 C22 H22A 109.0
C23 C22 H22A 109.0
C1 C22 H22B 109.0
C23 C22 H22B 109.0
H22A C22 H22B 107.8
C24 C23 C22 112.86(14)
C24 C23 H23A 109.0
C22 C23 H23A 109.0
C24 C23 H23B 109.0
C22 C23 H23B 109.0
H23A C23 H23B 107.8
C25 C24 C23 112.94(15)
C25 C24 H24A 109.0
C23 C24 H24A 109.0
C25 C24 H24B 109.0
C23 C24 H24B 109.0
H24A C24 H24B 107.8
C24 C25 H25A 109.5
C24 C25 H25B 109.5
H25A C25 H25B 109.5
C24 C25 H25C 109.5
H25A C25 H25C 109.5
H25B C25 H25C 109.5

loop_
_geom_bond_atom_site_label_1
_geom_bond_atom_site_label_2
_geom_bond_distance
C1 C9 1.350(2)
C1 C2 1.498(2)
C1 C22 1.506(2)
C2 C3 1.396(2)
C2 C7 1.401(2)
C3 C4 1.381(2)
C3 H3 0.9500
C4 C5 1.379(3)
C4 H4 0.9500
C5 C6 1.375(3)
C5 H5 0.9500
C6 C7 1.396(2)
C6 H6 0.9500
C7 C8 1.498(2)
C8 H8A 0.9800
C8 H8B 0.9800
C8 H8C 0.9800
C9 C10 1.490(2)
C9 C16 1.491(2)
C10 C11 1.392(2)
C10 C15 1.394(2)
C11 C12 1.383(2)
C11 H11 0.9500
C12 C13 1.381(3)
C12 H12 0.9500
C13 C14 1.380(3)
C13 H13 0.9500
C14 C15 1.385(2)
C14 H14 0.9500
C15 H15 0.9500
C16 C17 1.393(2)
C16 C21 1.394(2)
C17 C18 1.379(2)
C17 H17 0.9500
C18 C19 1.385(2)
C18 H18 0.9500
C19 C20 1.378(2)
C19 H19 0.9500
C20 C21 1.384(2)
C20 H20 0.9500
C21 H21 0.9500
C22 C23 1.530(2)
C22 H22A 0.9900
C22 H22B 0.9900
C23 C24 1.520(2)
C23 H23A 0.9900
C23 H23B 0.9900
C24 C25 1.518(2)
C24 H24A 0.9900
C24 H24B 0.9900
C25 H25A 0.9800
C25 H25B 0.9800
C25 H25C 0.9800
